data_7151181
loop_
_publ_author_name
'Pirin\,c\,cio\(glu, Necmettin'
'Robinson, James J.'
'Mahon, Mary F.'
'Buchanan, J. Grant'
'Williams, Ian H.'

_publ_section_title
;
 Experimental and computational evidence for alpha-lactone
 intermediates in the addition of aqueous bromine to disodium
 dimethyl-maleate and -fumarate.
;
_journal_issue 24
_journal_name_full 'Organic &amp; biomolecular chemistry'
_journal_page_first 4001
_journal_page_last 4009
_journal_paper_doi 10.1039/b711538e
_journal_volume 5
_journal_year 2007
_chemical_formula_sum 'C6 H10 Br O6'
_chemical_formula_weight 258.05
_chemical_name_systematic
;
?
;
_space_group_IT_number 2
_symmetry_cell_setting triclinic
_symmetry_space_group_name_Hall '-P 1'
_symmetry_space_group_name_H-M 'P -1'
_atom_sites_solution_hydrogens geom
_atom_sites_solution_primary direct
_atom_sites_solution_secondary difmap
_audit_creation_method SHELXL-97
_cell_angle_alpha 85.342(2)
_cell_angle_beta 82.801(2)
_cell_angle_gamma 69.105(3)
_cell_formula_units_Z 2
_cell_length_a 6.2390(3)
_cell_length_b 7.2280(4)
_cell_length_c 11.1710(8)
_cell_measurement_reflns_used 19739
_cell_measurement_temperature 150(2)
_cell_measurement_theta_max 27.485
_cell_measurement_theta_min 2.910
_cell_volume 466.56(5)
_computing_data_reduction 'Denzo & Scalepack (Otwinowski & Minor, 1997)'
_computing_molecular_graphics 'ORTEX (P.McArdle, 1995)'
_computing_publication_material 'SHELXL-97/2 (Sheldrick,1997)'
_computing_structure_refinement 'SHELXL-97 (Sheldrick, 1997)'
_computing_structure_solution 'SHELXS-97 (Sheldrick, 1990)'
_diffrn_ambient_temperature 150(2)
_diffrn_measured_fraction_theta_full 0.982
_diffrn_measured_fraction_theta_max 0.982
_diffrn_measurement_device_type KappaCCD
_diffrn_measurement_method KappaCCD
_diffrn_radiation_monochromator graphite
_diffrn_radiation_source 'fine-focus sealed tube'
_diffrn_radiation_type MoK\a
_diffrn_radiation_wavelength 0.71073
_diffrn_reflns_av_R_equivalents 0.0683
_diffrn_reflns_av_sigmaI/netI 0.0666
_diffrn_reflns_limit_h_max 8
_diffrn_reflns_limit_h_min -8
_diffrn_reflns_limit_k_max 9
_diffrn_reflns_limit_k_min -9
_diffrn_reflns_limit_l_max 14
_diffrn_reflns_limit_l_min -14
_diffrn_reflns_number 8440
_diffrn_reflns_theta_full 27.34
_diffrn_reflns_theta_max 27.34
_diffrn_reflns_theta_min 3.51
_exptl_absorpt_coefficient_mu 4.403
_exptl_absorpt_correction_T_max 0.65
_exptl_absorpt_correction_T_min 0.50
_exptl_absorpt_correction_type multi-scan
_exptl_crystal_colour Colourless
_exptl_crystal_density_diffrn 1.837
_exptl_crystal_density_method 'not measured'
_exptl_crystal_description Irregular
_exptl_crystal_F_000 258
_exptl_crystal_size_max 0.20
_exptl_crystal_size_mid 0.20
_exptl_crystal_size_min 0.10
_refine_diff_density_max 0.675
_refine_diff_density_min -0.759
_refine_diff_density_rms 0.120
_refine_ls_extinction_coef 0.0096(3)
_refine_ls_extinction_expression Fc^*^=kFc[1+0.001xFc^2^\l^3^/sin(2\q)]^-1/4^
_refine_ls_extinction_method SHELXL
_refine_ls_goodness_of_fit_ref 0.960
_refine_ls_hydrogen_treatment mixed
_refine_ls_matrix_type full
_refine_ls_number_parameters 134
_refine_ls_number_reflns 2075
_refine_ls_number_restraints 2
_refine_ls_restrained_S_all 0.960
_refine_ls_R_factor_all 0.0614
_refine_ls_R_factor_gt 0.0379
_refine_ls_shift/su_max 0.001
_refine_ls_shift/su_mean 0.000
_refine_ls_structure_factor_coef Fsqd
_refine_ls_weighting_details 'calc w=1/[\s^2^(Fo^2^)+(0.0485P)^2^+0.0000P] where P=(Fo^2^+2Fc^2^)/3'
_refine_ls_weighting_scheme calc
_refine_ls_wR_factor_gt 0.0785
_refine_ls_wR_factor_ref 0.0877
_reflns_number_gt 1623
_reflns_number_total 2075
_reflns_threshold_expression >2sigma(I)
_cod_data_source_file b711538e.txt
_cod_data_source_block c:\backup\kappa\k03gb1\maxus\k03gb1
_cod_depositor_comments
;
The following automatic conversions were performed:
'_symmetry_cell_setting' value 'Triclinic' changed to 'triclinic'
according to '/home/saulius/struct/CIF-dictionaries/cif_core.dic'
dictionary named 'cif_core.dic' version 2.4.1 from
2010-06-29.

'_exptl_absorpt_correction_type' value 'Multi-Scan' changed
to 'multi-scan' according to
'/home/saulius/struct/CIF-dictionaries/cif_core.dic' dictionary named
'cif_core.dic' version 2.4.1 from 2010-06-29.

Automatic conversion script
Id: cif_fix_enum 1527 2010-12-29 10:47:43Z saulius 
;
_cod_original_sg_symbol_H-M P-1
_cod_database_code 7151181

loop_
_symmetry_equiv_pos_as_xyz
'x, y, z'
'-x, -y, -z'

loop_
_atom_site_label
_atom_site_type_symbol
_atom_site_fract_x
_atom_site_fract_y
_atom_site_fract_z
_atom_site_U_iso_or_equiv
_atom_site_adp_type
_atom_site_occupancy
_atom_site_symmetry_multiplicity
_atom_site_calc_flag
_atom_site_refinement_flags
_atom_site_disorder_assembly
_atom_site_disorder_group
Br1 Br 0.44652(5) 0.97112(5) 0.27585(3) 0.02928(17) Uani 1 1 d . . .
O1 O 0.9809(4) 0.7929(3) 0.4758(2) 0.0311(6) Uani 1 1 d . . .
O2 O 0.7943(4) 1.0789(3) 0.3827(2) 0.0332(6) Uani 1 1 d . . .
H2 H 0.8742 1.1207 0.4211 0.040 Uiso 1 1 calc R . .
O3 O 0.7460(4) 0.6787(4) 0.0370(2) 0.0337(6) Uani 1 1 d . . .
O4 O 0.7803(5) 0.4376(4) 0.1803(2) 0.0345(6) Uani 1 1 d . . .
H4 H 0.7524 0.3781 0.1261 0.046(13) Uiso 1 1 calc R . .
O5 O 0.9638(4) 0.8566(3) 0.1555(2) 0.0247(5) Uani 1 1 d . . .
H5 H 0.8447 0.9393 0.1291 0.044(12) Uiso 1 1 calc R . .
O6 O 0.7000(4) 1.2083(3) 0.0366(2) 0.0276(5) Uani 1 1 d D . .
C1 C 0.8477(6) 0.8887(5) 0.4042(3) 0.0261(7) Uani 1 1 d . . .
C2 C 0.7363(5) 0.7808(5) 0.3328(3) 0.0252(7) Uani 1 1 d . . .
C3 C 0.9080(5) 0.6980(5) 0.2192(3) 0.0250(7) Uani 1 1 d . . .
C4 C 0.6699(6) 0.6283(5) 0.4164(3) 0.0271(7) Uani 1 1 d . . .
H4A H 0.8089 0.5299 0.4459 0.041 Uiso 1 1 calc R . .
H4B H 0.5936 0.5621 0.3721 0.041 Uiso 1 1 calc R . .
H4C H 0.5644 0.6949 0.4850 0.041 Uiso 1 1 calc R . .
C5 C 1.1364(5) 0.5445(5) 0.2504(3) 0.0278(8) Uani 1 1 d . . .
H5A H 1.2307 0.4892 0.1760 0.042 Uiso 1 1 calc R . .
H5B H 1.1071 0.4381 0.3021 0.042 Uiso 1 1 calc R . .
H5C H 1.2183 0.6075 0.2932 0.042 Uiso 1 1 calc R . .
C6 C 0.7994(5) 0.6061(5) 0.1346(3) 0.0267(8) Uani 1 1 d . . .
H6A H 0.558(4) 1.245(7) 0.015(4) 0.060(14) Uiso 1 1 d D . .
H6B H 0.802(7) 1.197(7) -0.028(3) 0.066(15) Uiso 1 1 d D . .

loop_
_atom_site_aniso_label
_atom_site_aniso_U_11
_atom_site_aniso_U_22
_atom_site_aniso_U_33
_atom_site_aniso_U_23
_atom_site_aniso_U_13
_atom_site_aniso_U_12
Br1 0.0175(2) 0.0286(2) 0.0382(3) 0.00057(15) -0.00236(14) -0.00445(14)
O1 0.0347(13) 0.0232(12) 0.0366(14) -0.0001(11) -0.0141(12) -0.0083(11)
O2 0.0405(14) 0.0209(13) 0.0417(16) 0.0000(11) -0.0164(12) -0.0113(11)
O3 0.0302(13) 0.0353(14) 0.0344(15) -0.0025(12) -0.0101(11) -0.0075(11)
O4 0.0453(15) 0.0306(14) 0.0339(15) -0.0042(12) -0.0066(12) -0.0192(12)
O5 0.0186(11) 0.0270(13) 0.0289(13) 0.0028(10) -0.0011(10) -0.0097(10)
O6 0.0229(13) 0.0310(13) 0.0317(15) -0.0025(11) -0.0025(11) -0.0127(11)
C1 0.0256(17) 0.0235(17) 0.0278(19) -0.0003(15) -0.0003(15) -0.0076(14)
C2 0.0204(16) 0.0232(17) 0.0297(19) 0.0033(14) -0.0015(14) -0.0060(13)
C3 0.0187(16) 0.0269(17) 0.0282(19) 0.0009(15) -0.0006(14) -0.0074(13)
C4 0.0255(17) 0.0265(17) 0.031(2) 0.0010(15) 0.0001(15) -0.0131(14)
C5 0.0200(16) 0.0275(18) 0.033(2) -0.0021(15) -0.0046(14) -0.0039(14)
C6 0.0225(17) 0.0238(17) 0.032(2) -0.0029(15) -0.0022(15) -0.0058(14)

loop_
_atom_type_symbol
_atom_type_description
_atom_type_scat_dispersion_real
_atom_type_scat_dispersion_imag
_atom_type_scat_source
C C 0.0033 0.0016 'International Tables Vol C Tables 4.2.6.8 and 6.1.1.4'
H H 0.0000 0.0000 'International Tables Vol C Tables 4.2.6.8 and 6.1.1.4'
O O 0.0106 0.0060 'International Tables Vol C Tables 4.2.6.8 and 6.1.1.4'
Br Br -0.2901 2.4595 'International Tables Vol C Tables 4.2.6.8 and 6.1.1.4'

loop_
_geom_angle_atom_site_label_1
_geom_angle_atom_site_label_2
_geom_angle_atom_site_label_3
_geom_angle
_geom_angle_site_symmetry_1
_geom_angle_site_symmetry_3
_geom_angle_publ_flag
O1 C1 O2 124.1(3) . . ?
O1 C1 C2 118.6(3) . . ?
O2 C1 C2 117.3(3) . . ?
C4 C2 C1 109.1(3) . . ?
C4 C2 C3 116.0(3) . . ?
C1 C2 C3 107.2(2) . . ?
C4 C2 Br1 106.7(2) . . ?
C1 C2 Br1 110.0(2) . . ?
C3 C2 Br1 107.8(2) . . ?
O5 C3 C5 105.9(3) . . ?
O5 C3 C6 109.0(3) . . ?
C5 C3 C6 108.9(3) . . ?
O5 C3 C2 108.9(3) . . ?
C5 C3 C2 113.2(3) . . ?
C6 C3 C2 110.8(3) . . ?
O3 C6 O4 124.9(3) . . ?
O3 C6 C3 123.0(3) . . ?
O4 C6 C3 112.1(3) . . ?

loop_
_geom_bond_atom_site_label_1
_geom_bond_atom_site_label_2
_geom_bond_distance
_geom_bond_site_symmetry_2
_geom_bond_publ_flag
Br1 C2 1.984(3) . ?
O1 C1 1.215(4) . ?
O2 C1 1.303(4) . ?
O3 C6 1.204(4) . ?
O4 C6 1.321(4) . ?
O5 C3 1.425(4) . ?
C1 C2 1.535(5) . ?
C2 C4 1.523(4) . ?
C2 C3 1.562(5) . ?
C3 C5 1.522(4) . ?
C3 C6 1.542(5) . ?
